data_7135790
loop_
_publ_author_name
'Glover, Peter B.'
'Senkiw-Smith, Lauren'
'Ruston, Linette L.'
'Kariuki, Benson M.'
'Pikramenou, Zoe'

_publ_section_title
;
 Lanthanide tweezer complexes for luminescence detection of aromatic
 pollutants in water.
;
_journal_issue 40
_journal_name_full 'Chemical communications (Cambridge, England)'
_journal_page_first 10189
_journal_page_last 10192
_journal_paper_doi 10.1039/d6cc00925e
_journal_volume 62
_journal_year 2026
_chemical_formula_sum 'C28 H40 Eu N5 O11'
_chemical_formula_weight 774.61
_space_group_crystal_system monoclinic
_space_group_IT_number 14
_space_group_name_Hall '-P 2yab'
_space_group_name_H-M_alt 'P 1 21/a 1'
_atom_sites_solution_hydrogens mixed
_audit_creation_method SHELXL-2018/1
_audit_update_record
;
2023-01-04 deposited with the CCDC.	2026-04-29 downloaded from the CCDC.
;
_cell_angle_alpha 90
_cell_angle_beta 117.575(3)
_cell_angle_gamma 90
_cell_formula_units_Z 4
_cell_length_a 11.1136(11)
_cell_length_b 29.324(2)
_cell_length_c 10.9950(10)
_cell_measurement_reflns_used 5198
_cell_measurement_temperature 296(2)
_cell_measurement_theta_max 25.24
_cell_measurement_theta_min 2.18
_cell_volume 3176.2(5)
_computing_cell_refinement 'MSC Software'
_computing_data_collection 'MSC Software'
_computing_data_reduction 'MSC Software'
_computing_structure_refinement 'SHELXL-2018/1 (Sheldrick, 2018)'
_computing_structure_solution SHELXS86
_diffrn_ambient_temperature 296(2)
_diffrn_measured_fraction_theta_full 0.996
_diffrn_measured_fraction_theta_max 0.995
_diffrn_measurement_device_type 'Rigaku R-axis IIc'
_diffrn_measurement_method 'Image plate scans'
_diffrn_radiation_type MoK\a
_diffrn_radiation_wavelength 0.71069
_diffrn_reflns_av_R_equivalents 0.0760
_diffrn_reflns_av_unetI/netI 0.0517
_diffrn_reflns_Laue_measured_fraction_full 0.996
_diffrn_reflns_Laue_measured_fraction_max 0.995
_diffrn_reflns_limit_h_max 13
_diffrn_reflns_limit_h_min -13
_diffrn_reflns_limit_k_max 34
_diffrn_reflns_limit_k_min -34
_diffrn_reflns_limit_l_max 13
_diffrn_reflns_limit_l_min -13
_diffrn_reflns_number 19947
_diffrn_reflns_point_group_measured_fraction_full 0.996
_diffrn_reflns_point_group_measured_fraction_max 0.995
_diffrn_reflns_theta_full 25.240
_diffrn_reflns_theta_max 25.256
_diffrn_reflns_theta_min 1.389
_diffrn_source 'Rotating anode'
_exptl_absorpt_coefficient_mu 2.041
_exptl_absorpt_correction_type none
_exptl_crystal_colour colourless
_exptl_crystal_density_diffrn 1.620
_exptl_crystal_description block
_exptl_crystal_F_000 1576
_exptl_crystal_size_max 0.220
_exptl_crystal_size_mid 0.201
_exptl_crystal_size_min 0.200
_refine_diff_density_max 1.031
_refine_diff_density_min -1.911
_refine_diff_density_rms 0.116
_refine_ls_extinction_method none
_refine_ls_goodness_of_fit_ref 1.054
_refine_ls_hydrogen_treatment mixed
_refine_ls_matrix_type full
_refine_ls_number_parameters 412
_refine_ls_number_reflns 5735
_refine_ls_number_restraints 21
_refine_ls_restrained_S_all 1.065
_refine_ls_R_factor_all 0.0485
_refine_ls_R_factor_gt 0.0449
_refine_ls_shift/su_max 0.001
_refine_ls_shift/su_mean 0.000
_refine_ls_structure_factor_coef Fsqd
_refine_ls_weighting_details 'w=1/[\s^2^(Fo^2^)+(0.0504P)^2^+6.4704P] where P=(Fo^2^+2Fc^2^)/3'
_refine_ls_weighting_scheme calc
_refine_ls_wR_factor_gt 0.1084
_refine_ls_wR_factor_ref 0.1103
_reflns_Friedel_coverage 0.000
_reflns_number_gt 5360
_reflns_number_total 5735
_reflns_threshold_expression 'I > 2\s(I)'
_cod_data_source_file d6cc00925e2.cif
_cod_data_source_block pbg010
_cod_depositor_comments 'Adding full bibliography for 7135790--7135791.cif.'
_cod_original_sg_symbol_Hall -p_2yab
_cod_original_sg_symbol_H-M p_21/a
_cod_database_code 7135790
_shelx_shelxl_version_number 2018/1
_shelx_space_group_comment
;
The symmetry employed for this shelxl refinement is uniquely defined
by the following loop, which should always be used as a source of
symmetry information in preference to the above space-group names.
They are only intended as comments.
;
_shelx_estimated_absorpt_t_min 0.662
_shelx_estimated_absorpt_t_max 0.686

loop_
_space_group_symop_operation_xyz
'x, y, z'
'-x+1/2, y+1/2, -z'
'-x, -y, -z'
'x-1/2, -y-1/2, z'

loop_
_atom_site_label
_atom_site_type_symbol
_atom_site_fract_x
_atom_site_fract_y
_atom_site_fract_z
_atom_site_U_iso_or_equiv
_atom_site_adp_type
_atom_site_occupancy
_atom_site_site_symmetry_order
_atom_site_calc_flag
_atom_site_refinement_flags_posn
_atom_site_refinement_flags_adp
_atom_site_refinement_flags_occupancy
_atom_site_disorder_assembly
_atom_site_disorder_group
Eu1 Eu 0.36717(2) 0.15147(2) 1.01085(2) 0.03275(10) Uani 1 1 d . . . . .
N1 N 0.2479(5) 0.17625(16) 1.3476(5) 0.0482(10) Uani 1 1 d . . . . .
H1 H 0.287646 0.189914 1.425563 0.058 Uiso 1 1 calc R U . . .
N2 N 0.5386(4) 0.16492(14) 1.2850(4) 0.0394(9) Uani 1 1 d . . . . .
N3 N 0.6044(4) 0.18344(13) 1.0494(5) 0.0412(9) Uani 1 1 d . . . . .
N4 N 0.4588(4) 0.10771(15) 0.8546(4) 0.0430(9) Uani 1 1 d . . . . .
N5 N 0.2629(4) 0.00703(14) 0.8563(5) 0.0479(10) Uani 1 1 d . . . . .
H5A H 0.307619 -0.013376 0.837868 0.057 Uiso 1 1 calc R U . . .
O1 O 0.2689(4) 0.15008(12) 1.1662(4) 0.0473(9) Uani 1 1 d . . . . .
O2 O 0.5049(4) 0.08847(11) 1.1313(4) 0.0444(8) Uani 1 1 d . . . . .
O3 O 0.6582(5) 0.04948(14) 1.3086(4) 0.0647(11) Uani 1 1 d . . . . .
O4 O 0.3936(3) 0.23150(11) 1.0608(4) 0.0423(8) Uani 1 1 d . . . . .
O5 O 0.4454(4) 0.29616(12) 0.9864(4) 0.0532(9) Uani 1 1 d . . . . .
O6 O 0.3255(4) 0.18950(12) 0.8045(4) 0.0489(9) Uani 1 1 d . . . . .
O7 O 0.3483(5) 0.20105(14) 0.6174(4) 0.0631(11) Uani 1 1 d . . . . .
O8 O 0.2491(3) 0.08168(11) 0.9004(4) 0.0410(8) Uani 1 1 d . . . . .
O9 O 0.1235(3) 0.17008(13) 0.8888(4) 0.0455(8) Uani 1 1 d D . . . .
O10 O 0.2395(7) 0.2912(3) 0.6845(8) 0.133(3) Uani 1 1 d . . . . .
O11 O 0.5253(7) 0.2737(2) 0.6514(7) 0.108(2) Uani 1 1 d . . . . .
C1 C 0.0925(6) 0.1240(2) 1.3826(6) 0.0540(14) Uani 1 1 d . . . . .
C2 C 0.1476(8) 0.0815(3) 1.3840(7) 0.078(2) Uani 1 1 d . . . . .
H2 H 0.192312 0.075785 1.331993 0.094 Uiso 1 1 calc R U . . .
C3 C 0.1342(10) 0.0473(3) 1.4657(10) 0.104(3) Uani 1 1 d . U . . .
H3 H 0.170102 0.018420 1.468640 0.125 Uiso 1 1 calc R U . . .
C4 C 0.0679(10) 0.0566(4) 1.5416(9) 0.102(3) Uani 1 1 d . U . . .
H4 H 0.056173 0.033306 1.592481 0.122 Uiso 1 1 calc R U . . .
C5 C 0.0199(9) 0.0978(4) 1.5447(9) 0.102(3) Uani 1 1 d . U . . .
H5 H -0.020885 0.103275 1.600466 0.123 Uiso 1 1 calc R U . . .
C6 C 0.0304(7) 0.1332(3) 1.4644(7) 0.076(2) Uani 1 1 d . . . . .
H6 H -0.003363 0.162124 1.465722 0.092 Uiso 1 1 calc R U . . .
C7 C 0.1067(6) 0.1615(2) 1.2972(7) 0.0552(14) Uani 1 1 d . . . . .
H7A H 0.071789 0.151016 1.203232 0.066 Uiso 1 1 calc R U . . .
H7B H 0.052326 0.187378 1.297207 0.066 Uiso 1 1 calc R U . . .
C8 C 0.3160(5) 0.16938(17) 1.2782(5) 0.0403(11) Uani 1 1 d . . . . .
C9 C 0.4588(5) 0.18928(17) 1.3407(5) 0.0433(11) Uani 1 1 d . . . . .
H9A H 0.454535 0.221484 1.318894 0.052 Uiso 1 1 calc R U . . .
H9B H 0.501993 0.186078 1.439705 0.052 Uiso 1 1 calc R U . . .
C10 C 0.5816(6) 0.11973(18) 1.3533(6) 0.0496(12) Uani 1 1 d . . . . .
H10A H 0.520208 0.110691 1.389222 0.060 Uiso 1 1 calc R U . . .
H10B H 0.671808 0.122440 1.430082 0.060 Uiso 1 1 calc R U . . .
C11 C 0.5828(5) 0.08297(17) 1.2564(6) 0.0447(12) Uani 1 1 d . . . . .
C12 C 0.6556(5) 0.19173(19) 1.2963(6) 0.0487(12) Uani 1 1 d . . . . .
H12A H 0.729255 0.189016 1.388903 0.058 Uiso 1 1 calc R U . . .
H12B H 0.630062 0.223630 1.279905 0.058 Uiso 1 1 calc R U . . .
C13 C 0.7053(5) 0.17616(18) 1.1951(6) 0.0484(13) Uani 1 1 d . . . . .
H13A H 0.787753 0.192589 1.213734 0.058 Uiso 1 1 calc R U . . .
H13B H 0.727488 0.143969 1.209529 0.058 Uiso 1 1 calc R U . . .
C14 C 0.5881(5) 0.23306(18) 1.0207(6) 0.0485(12) Uani 1 1 d . . . . .
H14A H 0.582853 0.238201 0.931246 0.058 Uiso 1 1 calc R U . . .
H14B H 0.669238 0.248322 1.087815 0.058 Uiso 1 1 calc R U . . .
C15 C 0.4662(5) 0.25541(16) 1.0226(5) 0.0386(10) Uani 1 1 d . . . . .
C16 C 0.6519(5) 0.1613(2) 0.9556(7) 0.0554(15) Uani 1 1 d . . . . .
H16A H 0.616087 0.178187 0.870196 0.066 Uiso 1 1 calc R U . . .
H16B H 0.750191 0.162895 0.997870 0.066 Uiso 1 1 calc R U . . .
C17 C 0.6101(5) 0.1135(2) 0.9255(6) 0.0523(14) Uani 1 1 d . . . . .
H17A H 0.648168 0.096416 1.010622 0.063 Uiso 1 1 calc R U . . .
H17B H 0.646739 0.100979 0.867923 0.063 Uiso 1 1 calc R U . . .
C18 C 0.3946(6) 0.12645(18) 0.7165(6) 0.0500(13) Uani 1 1 d . . . . .
H18A H 0.314430 0.108593 0.660152 0.060 Uiso 1 1 calc R U . . .
H18B H 0.456743 0.123750 0.677513 0.060 Uiso 1 1 calc R U . . .
C19 C 0.3536(5) 0.17655(19) 0.7118(6) 0.0462(12) Uani 1 1 d . . . . .
C20 C 0.4286(5) 0.05829(17) 0.8516(6) 0.0464(12) Uani 1 1 d . . . . .
H20A H 0.505720 0.042880 0.924023 0.056 Uiso 1 1 calc R U . . .
H20B H 0.414236 0.045495 0.764567 0.056 Uiso 1 1 calc R U . . .
C21 C 0.3047(5) 0.05019(16) 0.8704(5) 0.0391(10) Uani 1 1 d . . . . .
C22 C 0.1444(6) -0.0070(2) 0.8710(6) 0.0550(14) Uani 1 1 d . . . . .
H22A H 0.099992 -0.031783 0.807362 0.066 Uiso 1 1 calc R U . . .
H22B H 0.081210 0.018306 0.844506 0.066 Uiso 1 1 calc R U . . .
C23 C 0.1726(6) -0.0221(2) 1.0103(7) 0.0562(15) Uani 1 1 d . . . . .
C24 C 0.0962(7) -0.0568(2) 1.0286(9) 0.0685(19) Uani 1 1 d . . . . .
H24 H 0.027034 -0.070485 0.951676 0.082 Uiso 1 1 calc R U . . .
C25 C 0.1199(9) -0.0714(3) 1.1566(11) 0.086(3) Uani 1 1 d . . . . .
H25 H 0.067868 -0.094814 1.165115 0.103 Uiso 1 1 calc R U . . .
C26 C 0.2194(9) -0.0516(3) 1.2708(10) 0.081(2) Uani 1 1 d . . . . .
H26 H 0.235188 -0.060920 1.357745 0.098 Uiso 1 1 calc R U . . .
C27 C 0.2973(8) -0.0171(2) 1.2551(8) 0.0747(19) Uani 1 1 d . . . . .
H27 H 0.366546 -0.003760 1.332637 0.090 Uiso 1 1 calc R U . . .
C28 C 0.2739(7) -0.0023(2) 1.1277(7) 0.0624(16) Uani 1 1 d . . . . .
H28 H 0.326345 0.021078 1.119877 0.075 Uiso 1 1 calc R U . . .
H91 H 0.084(6) 0.1822(19) 0.942(5) 0.075 Uiso 1 1 d D U . . .
H92 H 0.087(6) 0.1845(19) 0.802(3) 0.075 Uiso 1 1 d D U . . .

loop_
_atom_site_aniso_label
_atom_site_aniso_U_11
_atom_site_aniso_U_22
_atom_site_aniso_U_33
_atom_site_aniso_U_23
_atom_site_aniso_U_13
_atom_site_aniso_U_12
Eu1 0.02655(14) 0.03614(16) 0.03873(16) -0.00079(9) 0.01780(11) 0.00031(8)
N1 0.049(2) 0.060(3) 0.044(3) 0.000(2) 0.029(2) 0.001(2)
N2 0.035(2) 0.042(2) 0.040(2) -0.0002(17) 0.0160(18) -0.0022(17)
N3 0.0323(19) 0.039(2) 0.058(3) -0.0012(18) 0.0258(19) 0.0038(16)
N4 0.030(2) 0.052(2) 0.048(2) -0.0083(19) 0.0198(18) -0.0036(17)
N5 0.043(2) 0.039(2) 0.063(3) -0.0011(19) 0.026(2) 0.0052(18)
O1 0.0408(19) 0.065(2) 0.043(2) -0.0066(16) 0.0251(17) -0.0073(16)
O2 0.0447(19) 0.0432(19) 0.041(2) 0.0034(15) 0.0160(16) 0.0069(15)
O3 0.068(3) 0.058(2) 0.057(3) 0.0021(19) 0.019(2) 0.024(2)
O4 0.0359(17) 0.0393(18) 0.058(2) -0.0010(16) 0.0273(16) -0.0024(14)
O5 0.051(2) 0.041(2) 0.078(3) 0.0035(18) 0.038(2) 0.0008(16)
O6 0.051(2) 0.052(2) 0.051(2) 0.0058(16) 0.0296(18) 0.0085(16)
O7 0.088(3) 0.062(2) 0.044(2) 0.0018(18) 0.035(2) -0.013(2)
O8 0.0311(16) 0.0392(18) 0.053(2) -0.0112(15) 0.0192(15) -0.0014(13)
O9 0.0286(17) 0.055(2) 0.049(2) 0.0009(17) 0.0148(15) 0.0124(15)
O10 0.090(4) 0.167(7) 0.126(6) 0.031(5) 0.036(4) 0.039(5)
O11 0.117(5) 0.106(4) 0.103(5) -0.029(4) 0.052(4) -0.041(4)
C1 0.041(3) 0.070(4) 0.049(3) 0.004(3) 0.019(2) -0.005(3)
C2 0.089(5) 0.071(5) 0.055(4) -0.006(3) 0.017(4) -0.016(4)
C3 0.116(6) 0.066(5) 0.086(5) -0.003(4) 0.009(5) -0.026(4)
C4 0.097(5) 0.109(6) 0.070(5) 0.016(4) 0.013(4) -0.059(5)
C5 0.076(5) 0.148(7) 0.085(5) 0.019(5) 0.039(4) -0.031(5)
C6 0.053(4) 0.121(6) 0.065(4) 0.014(4) 0.037(3) 0.002(4)
C7 0.043(3) 0.073(4) 0.058(4) 0.011(3) 0.030(3) 0.009(3)
C8 0.041(3) 0.047(3) 0.039(3) 0.005(2) 0.023(2) 0.002(2)
C9 0.045(3) 0.041(3) 0.046(3) -0.001(2) 0.022(2) 0.001(2)
C10 0.057(3) 0.045(3) 0.048(3) 0.005(2) 0.025(3) 0.007(2)
C11 0.040(3) 0.044(3) 0.055(3) -0.001(2) 0.026(3) 0.000(2)
C12 0.033(2) 0.054(3) 0.052(3) -0.003(2) 0.014(2) -0.003(2)
C13 0.025(2) 0.043(3) 0.072(4) 0.002(2) 0.018(2) -0.002(2)
C14 0.037(3) 0.053(3) 0.062(4) 0.005(2) 0.029(3) -0.004(2)
C15 0.031(2) 0.042(3) 0.044(3) -0.006(2) 0.018(2) -0.0073(19)
C16 0.031(3) 0.065(4) 0.078(4) -0.013(3) 0.032(3) -0.007(2)
C17 0.033(3) 0.068(4) 0.064(4) -0.011(3) 0.029(3) 0.004(2)
C18 0.057(3) 0.047(3) 0.055(3) -0.005(2) 0.034(3) -0.008(2)
C19 0.045(3) 0.052(3) 0.044(3) -0.005(2) 0.022(2) -0.007(2)
C20 0.045(3) 0.039(3) 0.062(3) -0.004(2) 0.030(3) 0.005(2)
C21 0.035(2) 0.035(2) 0.045(3) 0.000(2) 0.016(2) 0.0045(19)
C22 0.041(3) 0.050(3) 0.064(4) -0.002(3) 0.016(3) -0.003(2)
C23 0.041(3) 0.049(3) 0.083(5) 0.001(3) 0.033(3) 0.007(2)
C24 0.048(3) 0.057(4) 0.112(6) 0.004(4) 0.046(4) 0.000(3)
C25 0.079(5) 0.073(5) 0.135(8) 0.030(5) 0.076(6) 0.017(4)
C26 0.091(6) 0.081(5) 0.098(6) 0.030(4) 0.066(5) 0.028(4)
C27 0.073(4) 0.073(4) 0.083(5) 0.011(4) 0.040(4) 0.014(4)
C28 0.062(4) 0.057(4) 0.076(5) 0.010(3) 0.039(3) 0.008(3)

loop_
_atom_type_symbol
_atom_type_description
_atom_type_scat_dispersion_real
_atom_type_scat_dispersion_imag
_atom_type_scat_source
C C 0.0033 0.0016 'International Tables Vol C Tables 4.2.6.8 and 6.1.1.4'
H H 0.0000 0.0000 'International Tables Vol C Tables 4.2.6.8 and 6.1.1.4'
N N 0.0061 0.0033 'International Tables Vol C Tables 4.2.6.8 and 6.1.1.4'
O O 0.0106 0.0060 'International Tables Vol C Tables 4.2.6.8 and 6.1.1.4'
Eu Eu -0.1578 3.6682 'International Tables Vol C Tables 4.2.6.8 and 6.1.1.4'

loop_
_geom_angle_atom_site_label_1
_geom_angle_atom_site_label_2
_geom_angle_atom_site_label_3
_geom_angle
_geom_angle_site_symmetry_1
_geom_angle_site_symmetry_3
_geom_angle_publ_flag
O2 Eu1 O6 133.56(12) . . ?
O2 Eu1 O4 130.93(12) . . ?
O6 Eu1 O4 73.03(13) . . ?
O2 Eu1 O1 88.77(13) . . ?
O6 Eu1 O1 137.01(12) . . ?
O4 Eu1 O1 84.38(12) . . ?
O2 Eu1 O8 71.52(12) . . ?
O6 Eu1 O8 95.55(13) . . ?
O4 Eu1 O8 156.81(11) . . ?
O1 Eu1 O8 91.29(12) . . ?
O2 Eu1 O9 137.65(13) . . ?
O6 Eu1 O9 72.31(13) . . ?
O4 Eu1 O9 83.98(12) . . ?
O1 Eu1 O9 69.27(13) . . ?
O8 Eu1 O9 73.21(12) . . ?
O2 Eu1 N3 81.29(12) . . ?
O6 Eu1 N3 74.06(13) . . ?
O4 Eu1 N3 66.93(11) . . ?
O1 Eu1 N3 129.56(13) . . ?
O8 Eu1 N3 130.33(11) . . ?
O9 Eu1 N3 140.61(13) . . ?
O2 Eu1 N4 69.40(13) . . ?
O6 Eu1 N4 65.05(13) . . ?
O4 Eu1 N4 124.75(12) . . ?
O1 Eu1 N4 150.57(12) . . ?
O8 Eu1 N4 63.69(11) . . ?
O9 Eu1 N4 113.77(13) . . ?
N3 Eu1 N4 68.12(12) . . ?
O2 Eu1 N2 63.85(12) . . ?
O6 Eu1 N2 135.27(13) . . ?
O4 Eu1 N2 70.06(13) . . ?
O1 Eu1 N2 62.49(12) . . ?
O8 Eu1 N2 127.48(12) . . ?
O9 Eu1 N2 126.51(12) . . ?
N3 Eu1 N2 68.85(13) . . ?
N4 Eu1 N2 119.52(12) . . ?
O2 Eu1 C15 126.42(12) . . ?
O6 Eu1 C15 60.40(13) . . ?
O4 Eu1 C15 20.20(12) . . ?
O1 Eu1 C15 104.19(12) . . ?
O8 Eu1 C15 155.74(12) . . ?
O9 Eu1 C15 94.65(12) . . ?
N3 Eu1 C15 50.27(12) . . ?
N4 Eu1 C15 104.67(12) . . ?
N2 Eu1 C15 76.68(12) . . ?
C8 N1 C7 122.5(5) . . ?
C8 N1 H1 118.7 . . ?
C7 N1 H1 118.7 . . ?
C12 N2 C9 112.5(4) . . ?
C12 N2 C10 111.6(4) . . ?
C9 N2 C10 109.6(4) . . ?
C12 N2 Eu1 107.8(3) . . ?
C9 N2 Eu1 106.3(3) . . ?
C10 N2 Eu1 108.9(3) . . ?
C14 N3 C13 109.1(4) . . ?
C14 N3 C16 109.0(4) . . ?
C13 N3 C16 110.3(4) . . ?
C14 N3 Eu1 107.5(3) . . ?
C13 N3 Eu1 108.7(3) . . ?
C16 N3 Eu1 112.2(3) . . ?
C18 N4 C20 110.4(4) . . ?
C18 N4 C17 113.0(4) . . ?
C20 N4 C17 108.1(4) . . ?
C18 N4 Eu1 109.8(3) . . ?
C20 N4 Eu1 109.3(3) . . ?
C17 N4 Eu1 106.1(3) . . ?
C21 N5 C22 122.7(4) . . ?
C21 N5 H5A 118.7 . . ?
C22 N5 H5A 118.7 . . ?
C8 O1 Eu1 125.3(3) . . ?
C11 O2 Eu1 130.7(3) . . ?
C15 O4 Eu1 119.4(3) . . ?
C19 O6 Eu1 128.5(3) . . ?
C21 O8 Eu1 122.7(3) . . ?
Eu1 O9 H91 117(4) . . ?
Eu1 O9 H92 120(4) . . ?
H91 O9 H92 110.4(16) . . ?
C2 C1 C6 121.2(7) . . ?
C2 C1 C7 119.5(6) . . ?
C6 C1 C7 119.2(6) . . ?
C1 C2 C3 118.3(8) . . ?
C1 C2 H2 120.9 . . ?
C3 C2 H2 120.9 . . ?
C4 C3 C2 119.6(9) . . ?
C4 C3 H3 120.2 . . ?
C2 C3 H3 120.2 . . ?
C5 C4 C3 122.1(8) . . ?
C5 C4 H4 118.9 . . ?
C3 C4 H4 118.9 . . ?
C4 C5 C6 120.4(9) . . ?
C4 C5 H5 119.8 . . ?
C6 C5 H5 119.8 . . ?
C1 C6 C5 118.3(8) . . ?
C1 C6 H6 120.9 . . ?
C5 C6 H6 120.9 . . ?
N1 C7 C1 112.5(5) . . ?
N1 C7 H7A 109.1 . . ?
C1 C7 H7A 109.1 . . ?
N1 C7 H7B 109.1 . . ?
C1 C7 H7B 109.1 . . ?
H7A C7 H7B 107.8 . . ?
O1 C8 N1 123.9(5) . . ?
O1 C8 C9 120.0(4) . . ?
N1 C8 C9 116.0(5) . . ?
N2 C9 C8 109.2(4) . . ?
N2 C9 H9A 109.8 . . ?
C8 C9 H9A 109.8 . . ?
N2 C9 H9B 109.8 . . ?
C8 C9 H9B 109.8 . . ?
H9A C9 H9B 108.3 . . ?
N2 C10 C11 112.5(4) . . ?
N2 C10 H10A 109.1 . . ?
C11 C10 H10A 109.1 . . ?
N2 C10 H10B 109.1 . . ?
C11 C10 H10B 109.1 . . ?
H10A C10 H10B 107.8 . . ?
O3 C11 O2 125.7(5) . . ?
O3 C11 C10 117.3(5) . . ?
O2 C11 C10 117.0(4) . . ?
N2 C12 C13 112.4(4) . . ?
N2 C12 H12A 109.1 . . ?
C13 C12 H12A 109.1 . . ?
N2 C12 H12B 109.1 . . ?
C13 C12 H12B 109.1 . . ?
H12A C12 H12B 107.8 . . ?
N3 C13 C12 113.4(4) . . ?
N3 C13 H13A 108.9 . . ?
C12 C13 H13A 108.9 . . ?
N3 C13 H13B 108.9 . . ?
C12 C13 H13B 108.9 . . ?
H13A C13 H13B 107.7 . . ?
N3 C14 C15 116.3(4) . . ?
N3 C14 H14A 108.2 . . ?
C15 C14 H14A 108.2 . . ?
N3 C14 H14B 108.2 . . ?
C15 C14 H14B 108.2 . . ?
H14A C14 H14B 107.4 . . ?
O5 C15 O4 125.4(4) . . ?
O5 C15 C14 116.4(4) . . ?
O4 C15 C14 118.2(4) . . ?
O5 C15 Eu1 152.2(3) . . ?
O4 C15 Eu1 40.4(2) . . ?
C14 C15 Eu1 83.2(3) . . ?
C17 C16 N3 113.1(5) . . ?
C17 C16 H16A 109.0 . . ?
N3 C16 H16A 109.0 . . ?
C17 C16 H16B 109.0 . . ?
N3 C16 H16B 109.0 . . ?
H16A C16 H16B 107.8 . . ?
C16 C17 N4 112.9(4) . . ?
C16 C17 H17A 109.0 . . ?
N4 C17 H17A 109.0 . . ?
C16 C17 H17B 109.0 . . ?
N4 C17 H17B 109.0 . . ?
H17A C17 H17B 107.8 . . ?
N4 C18 C19 113.1(4) . . ?
N4 C18 H18A 109.0 . . ?
C19 C18 H18A 109.0 . . ?
N4 C18 H18B 109.0 . . ?
C19 C18 H18B 109.0 . . ?
H18A C18 H18B 107.8 . . ?
O7 C19 O6 124.8(5) . . ?
O7 C19 C18 118.8(5) . . ?
O6 C19 C18 116.4(5) . . ?
N4 C20 C21 111.3(4) . . ?
N4 C20 H20A 109.4 . . ?
C21 C20 H20A 109.4 . . ?
N4 C20 H20B 109.4 . . ?
C21 C20 H20B 109.4 . . ?
H20A C20 H20B 108.0 . . ?
O8 C21 N5 123.3(4) . . ?
O8 C21 C20 121.4(4) . . ?
N5 C21 C20 115.3(4) . . ?
N5 C22 C23 115.4(5) . . ?
N5 C22 H22A 108.4 . . ?
C23 C22 H22A 108.4 . . ?
N5 C22 H22B 108.4 . . ?
C23 C22 H22B 108.4 . . ?
H22A C22 H22B 107.5 . . ?
C28 C23 C24 117.1(7) . . ?
C28 C23 C22 122.0(6) . . ?
C24 C23 C22 120.9(6) . . ?
C25 C24 C23 122.2(8) . . ?
C25 C24 H24 118.9 . . ?
C23 C24 H24 118.9 . . ?
C26 C25 C24 120.0(7) . . ?
C26 C25 H25 120.0 . . ?
C24 C25 H25 120.0 . . ?
C25 C26 C27 118.8(8) . . ?
C25 C26 H26 120.6 . . ?
C27 C26 H26 120.6 . . ?
C28 C27 C26 121.4(8) . . ?
C28 C27 H27 119.3 . . ?
C26 C27 H27 119.3 . . ?
C27 C28 C23 120.5(7) . . ?
C27 C28 H28 119.8 . . ?
C23 C28 H28 119.8 . . ?

loop_
_geom_bond_atom_site_label_1
_geom_bond_atom_site_label_2
_geom_bond_distance
_geom_bond_site_symmetry_2
_geom_bond_publ_flag
Eu1 O2 2.373(3) . ?
Eu1 O6 2.373(4) . ?
Eu1 O4 2.397(3) . ?
Eu1 O1 2.417(4) . ?
Eu1 O8 2.431(3) . ?
Eu1 O9 2.463(3) . ?
Eu1 N3 2.641(4) . ?
Eu1 N4 2.694(4) . ?
Eu1 N2 2.748(4) . ?
Eu1 C15 3.223(5) . ?
N1 C8 1.316(6) . ?
N1 C7 1.466(7) . ?
N1 H1 0.8600 . ?
N2 C12 1.475(6) . ?
N2 C9 1.475(6) . ?
N2 C10 1.489(6) . ?
N3 C14 1.482(7) . ?
N3 C13 1.486(7) . ?
N3 C16 1.507(7) . ?
N4 C18 1.454(7) . ?
N4 C20 1.485(6) . ?
N4 C17 1.500(6) . ?
N5 C21 1.332(6) . ?
N5 C22 1.458(7) . ?
N5 H5A 0.8600 . ?
O1 C8 1.230(6) . ?
O2 C11 1.252(6) . ?
O3 C11 1.246(6) . ?
O4 C15 1.277(6) . ?
O5 C15 1.247(6) . ?
O6 C19 1.255(6) . ?
O7 C19 1.241(7) . ?
O8 C21 1.238(6) . ?
O9 H91 0.943(10) . ?
O9 H92 0.947(10) . ?
C1 C2 1.385(10) . ?
C1 C6 1.390(9) . ?
C1 C7 1.503(8) . ?
C2 C3 1.399(12) . ?
C2 H2 0.9300 . ?
C3 C4 1.372(13) . ?
C3 H3 0.9300 . ?
C4 C5 1.328(14) . ?
C4 H4 0.9300 . ?
C5 C6 1.401(11) . ?
C5 H5 0.9300 . ?
C6 H6 0.9300 . ?
C7 H7A 0.9700 . ?
C7 H7B 0.9700 . ?
C8 C9 1.524(7) . ?
C9 H9A 0.9700 . ?
C9 H9B 0.9700 . ?
C10 C11 1.520(7) . ?
C10 H10A 0.9700 . ?
C10 H10B 0.9700 . ?
C12 C13 1.522(8) . ?
C12 H12A 0.9700 . ?
C12 H12B 0.9700 . ?
C13 H13A 0.9700 . ?
C13 H13B 0.9700 . ?
C14 C15 1.514(7) . ?
C14 H14A 0.9700 . ?
C14 H14B 0.9700 . ?
C16 C17 1.463(8) . ?
C16 H16A 0.9700 . ?
C16 H16B 0.9700 . ?
C17 H17A 0.9700 . ?
C17 H17B 0.9700 . ?
C18 C19 1.532(8) . ?
C18 H18A 0.9700 . ?
C18 H18B 0.9700 . ?
C20 C21 1.503(7) . ?
C20 H20A 0.9700 . ?
C20 H20B 0.9700 . ?
C22 C23 1.482(9) . ?
C22 H22A 0.9700 . ?
C22 H22B 0.9700 . ?
C23 C28 1.387(10) . ?
C23 C24 1.399(8) . ?
C24 C25 1.374(11) . ?
C24 H24 0.9300 . ?
C25 C26 1.361(12) . ?
C25 H25 0.9300 . ?
C26 C27 1.393(11) . ?
C26 H26 0.9300 . ?
C27 C28 1.371(10) . ?
C27 H27 0.9300 . ?
C28 H28 0.9300 . ?
